data_4029920
loop_
_publ_author_name
'Garg, Parul'
'Chaudhary, Shweta'
'Milton, Marilyn D.'

_publ_section_title
;
 Synthesis of 2-Aryl/Heteroaryloxazolines from Nitriles under Metal- and
 Catalyst-Free Conditions and Evaluation of Their Antioxidant Activities.
;
_journal_issue 18
_journal_name_full 'The Journal of organic chemistry'
_journal_page_first 8668
_journal_page_last 8677
_journal_paper_doi 10.1021/jo501430p
_journal_volume 79
_journal_year 2014
_chemical_formula_moiety 'C12 H12 N2 O'
_chemical_formula_sum 'C12 H12 N2 O'
_chemical_formula_weight 200.24
_chemical_name_systematic
;
 ?
;
_space_group_IT_number 14
_symmetry_cell_setting monoclinic
_symmetry_space_group_name_Hall '-P 2yn'
_symmetry_space_group_name_H-M 'P 1 21/n 1'
_atom_sites_solution_hydrogens geom
_atom_sites_solution_primary direct
_atom_sites_solution_secondary difmap
_audit_creation_method SHELXL-97
_cell_angle_alpha 90.00
_cell_angle_beta 95.94(2)
_cell_angle_gamma 90.00
_cell_formula_units_Z 8
_cell_length_a 12.71(2)
_cell_length_b 5.3452(15)
_cell_length_c 30.525(18)
_cell_measurement_reflns_used 1292
_cell_measurement_temperature 293(2)
_cell_measurement_theta_max 29.2347
_cell_measurement_theta_min 3.2343
_cell_volume 2063(4)
_computing_structure_refinement 'SHELXL-97 (Sheldrick, 1997)'
_diffrn_ambient_temperature 293(2)
_diffrn_measured_fraction_theta_full 0.998
_diffrn_measured_fraction_theta_max 0.998
_diffrn_measurement_method sadabs
_diffrn_radiation_monochromator graphite
_diffrn_radiation_source 'fine-focus sealed tube'
_diffrn_radiation_type MoK\a
_diffrn_radiation_wavelength 0.71073
_diffrn_reflns_av_R_equivalents 0.0604
_diffrn_reflns_av_sigmaI/netI 0.1062
_diffrn_reflns_limit_h_max 16
_diffrn_reflns_limit_h_min -15
_diffrn_reflns_limit_k_max 7
_diffrn_reflns_limit_k_min -7
_diffrn_reflns_limit_l_max 25
_diffrn_reflns_limit_l_min -40
_diffrn_reflns_number 13068
_diffrn_reflns_theta_full 29.54
_diffrn_reflns_theta_max 29.54
_diffrn_reflns_theta_min 3.22
_exptl_absorpt_coefficient_mu 0.084
_exptl_absorpt_correction_T_max 1.00
_exptl_absorpt_correction_T_min 0.76
_exptl_absorpt_correction_type multi-scan
_exptl_crystal_density_diffrn 1.289
_exptl_crystal_density_method 'not measured'
_exptl_crystal_F_000 848
_exptl_crystal_size_max 0.3
_exptl_crystal_size_mid 0.2
_exptl_crystal_size_min 0.1
_refine_diff_density_max 0.191
_refine_diff_density_min -0.164
_refine_diff_density_rms 0.044
_refine_ls_extinction_method none
_refine_ls_goodness_of_fit_ref 1.066
_refine_ls_hydrogen_treatment mixed
_refine_ls_matrix_type full
_refine_ls_number_parameters 287
_refine_ls_number_reflns 4828
_refine_ls_number_restraints 0
_refine_ls_restrained_S_all 1.066
_refine_ls_R_factor_all 0.2047
_refine_ls_R_factor_gt 0.0806
_refine_ls_shift/su_max 0.001
_refine_ls_shift/su_mean 0.000
_refine_ls_structure_factor_coef Fsqd
_refine_ls_weighting_details 'calc w=1/[\s^2^(Fo^2^)+(0.0456P)^2^+0.0000P] where P=(Fo^2^+2Fc^2^)/3'
_refine_ls_weighting_scheme calc
_refine_ls_wR_factor_gt 0.1396
_refine_ls_wR_factor_ref 0.1863
_reflns_number_gt 1926
_reflns_number_total 4828
_reflns_threshold_expression >2sigma(I)
_cod_data_source_file jo501430p_si_002.cif
_cod_data_source_block shelxl
_cod_depositor_comments 'Adding full bibliography for 4029919--4029921.cif.'
_cod_original_sg_symbol_H-M 'P 21/n'
_cod_database_code 4029920

loop_
_symmetry_equiv_pos_as_xyz
'x, y, z'
'-x+1/2, y+1/2, -z+1/2'
'-x, -y, -z'
'x-1/2, -y-1/2, z-1/2'

loop_
_atom_site_label
_atom_site_type_symbol
_atom_site_fract_x
_atom_site_fract_y
_atom_site_fract_z
_atom_site_U_iso_or_equiv
_atom_site_adp_type
_atom_site_occupancy
_atom_site_symmetry_multiplicity
_atom_site_calc_flag
_atom_site_refinement_flags
O1 O 1.0074(2) -0.2004(4) 0.23211(8) 0.0654(7) Uani 1 1 d .
O2 O 1.2691(2) 0.6037(5) 0.19729(8) 0.0688(8) Uani 1 1 d .
N2 N 0.4949(3) 0.0350(5) 0.11476(11) 0.0603(8) Uani 1 1 d .
N4 N 0.8325(3) 0.3406(5) 0.03539(11) 0.0617(9) Uani 1 1 d .
N3 N 1.3002(3) 0.1929(7) 0.20452(12) 0.0706(10) Uani 1 1 d .
C6 C 0.7079(3) 0.3208(6) 0.19471(11) 0.0547(10) Uani 1 1 d .
H6 H 0.6709 0.4620 0.2022 0.066 Uiso 1 1 calc R
C2 C 0.8669(3) 0.0743(6) 0.20497(10) 0.0441(8) Uani 1 1 d .
N1 N 1.0325(3) 0.2093(7) 0.24497(12) 0.0672(10) Uani 1 1 d .
C1 C 0.9744(3) 0.0177(7) 0.22778(11) 0.0509(9) Uani 1 1 d .
C19 C 1.0767(3) 0.4861(6) 0.14101(11) 0.0592(10) Uani 1 1 d .
H19 H 1.0733 0.6308 0.1577 0.071 Uiso 1 1 calc R
C13 C 1.2484(3) 0.3859(8) 0.18523(11) 0.0546(10) Uani 1 1 d .
C4 C 0.7182(3) -0.0495(6) 0.15350(11) 0.0572(10) Uani 1 1 d .
H4 H 0.6890 -0.1624 0.1325 0.069 Uiso 1 1 calc R
C3 C 0.8194(3) -0.0900(6) 0.17418(11) 0.0553(10) Uani 1 1 d .
H3 H 0.8562 -0.2322 0.1670 0.066 Uiso 1 1 calc R
C17 C 0.9966(3) 0.2236(6) 0.08348(12) 0.0578(10) Uani 1 1 d .
C5 C 0.6602(3) 0.1582(6) 0.16400(10) 0.0478(9) Uani 1 1 d .
C14 C 1.1639(3) 0.3302(6) 0.14911(11) 0.0516(9) Uani 1 1 d .
C18 C 0.9946(3) 0.4332(6) 0.10883(12) 0.0640(11) Uani 1 1 d .
H18 H 0.9373 0.5420 0.1045 0.077 Uiso 1 1 calc R
C15 C 1.1682(4) 0.1236(6) 0.12292(12) 0.0714(12) Uani 1 1 d .
H15 H 1.2260 0.0163 0.1269 0.086 Uiso 1 1 calc R
C7 C 0.8091(3) 0.2819(6) 0.21488(11) 0.0544(10) Uani 1 1 d .
H7 H 0.8387 0.3972 0.2354 0.065 Uiso 1 1 calc R
C8 C 0.5492(3) 0.2196(7) 0.14333(13) 0.0728(12) Uani 1 1 d .
H8A H 0.5058 0.2540 0.1670 0.087 Uiso 1 1 calc R
H8B H 0.5530 0.3730 0.1266 0.087 Uiso 1 1 calc R
C12 C 0.4819(4) 0.0406(8) 0.07083(14) 0.0785(13) Uani 1 1 d .
H12 H 0.5098 0.1596 0.0531 0.094 Uiso 1 1 calc R
C20 C 0.9072(4) 0.1467(7) 0.04964(13) 0.0850(14) Uani 1 1 d .
H20A H 0.9375 0.0826 0.0240 0.102 Uiso 1 1 calc R
H20B H 0.8690 0.0105 0.0618 0.102 Uiso 1 1 calc R
C24 C 0.8371(4) 0.4942(8) 0.00096(13) 0.0724(12) Uani 1 1 d .
H24 H 0.8882 0.4885 -0.0187 0.087 Uiso 1 1 calc R
C16 C 1.0861(4) 0.0740(6) 0.09042(12) 0.0718(12) Uani 1 1 d .
H16 H 1.0913 -0.0654 0.0725 0.086 Uiso 1 1 calc R
C9 C 0.4421(4) -0.1680(7) 0.12771(14) 0.0691(12) Uani 1 1 d .
H9 H 0.4383 -0.2164 0.1568 0.083 Uiso 1 1 calc R
C10 C 0.3963(4) -0.2882(7) 0.09215(17) 0.0781(13) Uani 1 1 d .
H10 H 0.3556 -0.4329 0.0921 0.094 Uiso 1 1 calc R
C21 C 0.7474(4) 0.4095(10) 0.05564(15) 0.0921(14) Uani 1 1 d .
H21 H 0.7251 0.3347 0.0806 0.111 Uiso 1 1 calc R
C11 C 0.4204(4) -0.1597(8) 0.05644(15) 0.0829(14) Uani 1 1 d .
H11 H 0.3990 -0.1999 0.0272 0.100 Uiso 1 1 calc R
C23 C 0.7571(5) 0.6567(8) -0.00066(19) 0.0983(17) Uani 1 1 d .
H23 H 0.7429 0.7825 -0.0215 0.118 Uiso 1 1 calc R
C22 C 0.7001(4) 0.6055(11) 0.0336(2) 0.1039(18) Uani 1 1 d .
H22 H 0.6399 0.6895 0.0405 0.125 Uiso 1 1 calc R
H3A H 1.273(3) 0.038(7) 0.1990(11) 0.083(14) Uiso 1 1 d .
H1B H 1.020(4) 0.360(7) 0.2384(12) 0.093(16) Uiso 1 1 d .
H3B H 1.352(4) 0.224(7) 0.2267(12) 0.092(15) Uiso 1 1 d .
H1A H 1.102(4) 0.176(7) 0.2616(13) 0.094(15) Uiso 1 1 d .

loop_
_atom_site_aniso_label
_atom_site_aniso_U_11
_atom_site_aniso_U_22
_atom_site_aniso_U_33
_atom_site_aniso_U_23
_atom_site_aniso_U_13
_atom_site_aniso_U_12
O1 0.0570(19) 0.0622(15) 0.0727(17) -0.0058(13) -0.0133(15) 0.0091(14)
O2 0.066(2) 0.0650(15) 0.0702(16) -0.0103(13) -0.0186(15) 0.0023(15)
N2 0.050(2) 0.0603(19) 0.067(2) -0.0076(17) -0.0122(18) 0.0092(17)
N4 0.052(2) 0.073(2) 0.057(2) -0.0041(18) -0.0130(18) 0.0031(18)
N3 0.068(3) 0.066(2) 0.072(2) 0.001(2) -0.025(2) 0.010(2)
C6 0.061(3) 0.0458(18) 0.056(2) -0.0062(17) 0.000(2) 0.009(2)
C2 0.046(2) 0.0467(18) 0.0392(18) -0.0042(16) -0.0006(18) 0.0001(18)
N1 0.061(3) 0.061(2) 0.075(2) -0.0012(19) -0.016(2) -0.010(2)
C1 0.048(3) 0.057(2) 0.047(2) -0.0005(18) 0.002(2) -0.003(2)
C19 0.058(3) 0.057(2) 0.060(2) -0.0145(18) -0.007(2) 0.011(2)
C13 0.047(3) 0.066(2) 0.050(2) 0.000(2) 0.000(2) 0.005(2)
C4 0.056(3) 0.054(2) 0.057(2) -0.0137(17) -0.014(2) 0.005(2)
C3 0.060(3) 0.0477(18) 0.057(2) -0.0086(18) -0.002(2) 0.011(2)
C17 0.059(3) 0.049(2) 0.062(2) -0.0072(18) -0.011(2) 0.004(2)
C5 0.049(2) 0.0472(18) 0.0454(19) -0.0041(16) -0.0034(19) 0.0010(18)
C14 0.052(3) 0.054(2) 0.048(2) 0.0007(17) -0.002(2) 0.0050(19)
C18 0.053(3) 0.066(2) 0.068(2) -0.014(2) -0.016(2) 0.017(2)
C15 0.070(3) 0.064(2) 0.075(3) -0.011(2) -0.016(3) 0.026(2)
C7 0.064(3) 0.0498(19) 0.048(2) -0.0060(16) -0.004(2) 0.001(2)
C8 0.058(3) 0.065(2) 0.090(3) -0.014(2) -0.013(3) 0.013(2)
C12 0.074(4) 0.094(3) 0.065(3) 0.003(2) -0.003(3) 0.006(3)
C20 0.078(4) 0.075(3) 0.092(3) -0.014(2) -0.034(3) 0.007(3)
C24 0.077(4) 0.080(3) 0.058(3) -0.004(2) -0.004(3) -0.014(3)
C16 0.083(4) 0.056(2) 0.072(3) -0.018(2) -0.018(3) 0.016(2)
C9 0.072(3) 0.062(2) 0.072(3) 0.003(2) 0.000(3) 0.010(2)
C10 0.061(3) 0.064(3) 0.105(4) -0.011(3) -0.009(3) 0.006(2)
C21 0.070(4) 0.128(4) 0.077(3) -0.010(3) 0.005(3) -0.003(3)
C11 0.078(4) 0.093(3) 0.072(3) -0.022(3) -0.021(3) 0.014(3)
C23 0.103(5) 0.070(3) 0.111(4) -0.001(3) -0.043(4) -0.004(3)
C22 0.062(4) 0.121(4) 0.122(5) -0.048(4) -0.019(4) 0.019(3)

loop_
_atom_type_symbol
_atom_type_description
_atom_type_scat_dispersion_real
_atom_type_scat_dispersion_imag
_atom_type_scat_source
C C 0.0033 0.0016 'International Tables Vol C Tables 4.2.6.8 and 6.1.1.4'
H H 0.0000 0.0000 'International Tables Vol C Tables 4.2.6.8 and 6.1.1.4'
N N 0.0061 0.0033 'International Tables Vol C Tables 4.2.6.8 and 6.1.1.4'
O O 0.0106 0.0060 'International Tables Vol C Tables 4.2.6.8 and 6.1.1.4'

loop_
_geom_angle_atom_site_label_1
_geom_angle_atom_site_label_2
_geom_angle_atom_site_label_3
_geom_angle
C12 N2 C9 107.3(4)
C12 N2 C8 126.4(4)
C9 N2 C8 126.2(3)
C24 N4 C21 107.1(4)
C24 N4 C20 126.6(4)
C21 N4 C20 126.2(4)
C13 N3 H3A 118(3)
C13 N3 H3B 118(2)
H3A N3 H3B 122(4)
C5 C6 C7 122.2(3)
C5 C6 H6 118.9
C7 C6 H6 118.9
C3 C2 C7 117.1(4)
C3 C2 C1 120.1(3)
C7 C2 C1 122.7(3)
C1 N1 H1B 124(3)
C1 N1 H1A 119(2)
H1B N1 H1A 116(4)
O1 C1 N1 120.7(4)
O1 C1 C2 121.4(3)
N1 C1 C2 117.9(4)
C18 C19 C14 122.2(3)
C18 C19 H19 118.9
C14 C19 H19 118.9
O2 C13 N3 121.1(4)
O2 C13 C14 121.5(3)
N3 C13 C14 117.4(4)
C5 C4 C3 120.5(3)
C5 C4 H4 119.7
C3 C4 H4 119.7
C2 C3 C4 122.0(3)
C2 C3 H3 119.0
C4 C3 H3 119.0
C18 C17 C16 116.8(4)
C18 C17 C20 123.6(4)
C16 C17 C20 119.6(3)
C6 C5 C4 117.2(4)
C6 C5 C8 118.1(3)
C4 C5 C8 124.7(3)
C15 C14 C19 117.4(4)
C15 C14 C13 121.7(3)
C19 C14 C13 120.9(3)
C17 C18 C19 120.8(4)
C17 C18 H18 119.6
C19 C18 H18 119.6
C14 C15 C16 120.0(4)
C14 C15 H15 120.0
C16 C15 H15 120.0
C2 C7 C6 121.0(3)
C2 C7 H7 119.5
C6 C7 H7 119.5
N2 C8 C5 117.9(3)
N2 C8 H8A 107.8
C5 C8 H8A 107.8
N2 C8 H8B 107.8
C5 C8 H8B 107.8
H8A C8 H8B 107.2
N2 C12 C11 108.2(4)
N2 C12 H12 125.9
C11 C12 H12 125.9
N4 C20 C17 115.9(3)
N4 C20 H20A 108.3
C17 C20 H20A 108.3
N4 C20 H20B 108.3
C17 C20 H20B 108.3
H20A C20 H20B 107.4
C23 C24 N4 109.4(4)
C23 C24 H24 125.3
N4 C24 H24 125.3
C17 C16 C15 122.8(3)
C17 C16 H16 118.6
C15 C16 H16 118.6
C10 C9 N2 109.5(4)
C10 C9 H9 125.2
N2 C9 H9 125.2
C9 C10 C11 107.1(4)
C9 C10 H10 126.5
C11 C10 H10 126.5
N4 C21 C22 108.6(4)
N4 C21 H21 125.7
C22 C21 H21 125.7
C10 C11 C12 107.9(4)
C10 C11 H11 126.0
C12 C11 H11 126.0
C24 C23 C22 107.8(5)
C24 C23 H23 126.1
C22 C23 H23 126.1
C21 C22 C23 107.1(5)
C21 C22 H22 126.5
C23 C22 H22 126.5

loop_
_geom_bond_atom_site_label_1
_geom_bond_atom_site_label_2
_geom_bond_distance
O1 C1 1.242(4)
O2 C13 1.241(4)
N2 C12 1.334(4)
N2 C9 1.356(4)
N2 C8 1.444(4)
N4 C24 1.340(4)
N4 C21 1.351(5)
N4 C20 1.442(5)
N3 C13 1.328(5)
N3 H3A 0.91(4)
N3 H3B 0.91(4)
C6 C5 1.372(4)
C6 C7 1.383(5)
C6 H6 0.9300
C2 C3 1.379(4)
C2 C7 1.382(4)
C2 C1 1.499(5)
N1 C1 1.338(5)
N1 H1B 0.84(4)
N1 H1A 0.98(5)
C19 C18 1.387(5)
C19 C14 1.388(5)
C19 H19 0.9300
C13 C14 1.487(5)
C4 C5 1.388(4)
C4 C3 1.390(5)
C4 H4 0.9300
C3 H3 0.9300
C17 C18 1.364(4)
C17 C16 1.388(5)
C17 C20 1.511(5)
C5 C8 1.522(5)
C14 C15 1.368(4)
C18 H18 0.9300
C15 C16 1.389(5)
C15 H15 0.9300
C7 H7 0.9300
C8 H8A 0.9700
C8 H8B 0.9700
C12 C11 1.371(5)
C12 H12 0.9300
C20 H20A 0.9700
C20 H20B 0.9700
C24 C23 1.335(6)
C24 H24 0.9300
C16 H16 0.9300
C9 C10 1.342(5)
C9 H9 0.9300
C10 C11 1.350(5)
C10 H10 0.9300
C21 C22 1.353(6)
C21 H21 0.9300
C11 H11 0.9300
C23 C22 1.359(6)
C23 H23 0.9300
C22 H22 0.9300

loop_
_geom_torsion_atom_site_label_1
_geom_torsion_atom_site_label_2
_geom_torsion_atom_site_label_3
_geom_torsion_atom_site_label_4
_geom_torsion
C3 C2 C1 O1 -25.3(5)
C7 C2 C1 O1 151.5(3)
C3 C2 C1 N1 157.3(3)
C7 C2 C1 N1 -26.0(5)
C7 C2 C3 C4 0.6(5)
C1 C2 C3 C4 177.5(3)
C5 C4 C3 C2 -1.3(5)
C7 C6 C5 C4 -0.3(5)
C7 C6 C5 C8 -179.3(3)
C3 C4 C5 C6 1.1(5)
C3 C4 C5 C8 180.0(3)
C18 C19 C14 C15 2.2(5)
C18 C19 C14 C13 -177.1(3)
O2 C13 C14 C15 151.3(3)
N3 C13 C14 C15 -29.4(5)
O2 C13 C14 C19 -29.4(5)
N3 C13 C14 C19 149.9(3)
C16 C17 C18 C19 -2.5(5)
C20 C17 C18 C19 176.4(4)
C14 C19 C18 C17 -0.3(6)
C19 C14 C15 C16 -1.3(5)
C13 C14 C15 C16 178.0(3)
C3 C2 C7 C6 0.2(5)
C1 C2 C7 C6 -176.6(3)
C5 C6 C7 C2 -0.3(5)
C12 N2 C8 C5 -102.7(5)
C9 N2 C8 C5 81.6(5)
C6 C5 C8 N2 -173.3(3)
C4 C5 C8 N2 7.9(5)
C9 N2 C12 C11 0.3(5)
C8 N2 C12 C11 -176.1(4)
C24 N4 C20 C17 91.5(5)
C21 N4 C20 C17 -85.0(5)
C18 C17 C20 N4 18.3(6)
C16 C17 C20 N4 -162.9(4)
C21 N4 C24 C23 0.0(5)
C20 N4 C24 C23 -177.0(4)
C18 C17 C16 C15 3.4(6)
C20 C17 C16 C15 -175.6(4)
C14 C15 C16 C17 -1.5(6)
C12 N2 C9 C10 -0.2(5)
C8 N2 C9 C10 176.2(4)
N2 C9 C10 C11 0.0(5)
C24 N4 C21 C22 0.0(5)
C20 N4 C21 C22 177.0(4)
C9 C10 C11 C12 0.2(5)
N2 C12 C11 C10 -0.3(5)
N4 C24 C23 C22 0.0(5)
N4 C21 C22 C23 0.0(6)
C24 C23 C22 C21 0.0(6)
